data_4075313
loop_
_publ_author_name
'Lee, C. K.'
'Vasam, Chandra Sekhar'
'Huang, T. W.'
'Wang, H. M. J.'
'Yang, R. Y.'
'Lee, C. S.'
'Lin, Ivan J. B.'

_publ_section_title
;
 Silver(I) N-Heterocyclic Carbenes with Long N-Alkyl Chains
;
_journal_issue 15
_journal_name_full Organometallics
_journal_page_first 3768
_journal_paper_doi 10.1021/om060198h
_journal_volume 25
_journal_year 2006
_chemical_formula_sum 'C14 H24 Ag2 Cl2 N4'
_chemical_formula_weight 535.01
_chemical_name_common Et2-imyAgCl
_chemical_name_systematic
; 
 ? 
;
_space_group_IT_number 60
_symmetry_cell_setting orthorhombic
_symmetry_space_group_name_Hall '-P 2n 2ab'
_symmetry_space_group_name_H-M 'P b c n'
_atom_sites_solution_hydrogens geom
_atom_sites_solution_primary direct
_atom_sites_solution_secondary difmap
_audit_creation_method SHELXL-97
_cell_angle_alpha 90.00
_cell_angle_beta 90.00
_cell_angle_gamma 90.00
_cell_formula_units_Z 4
_cell_length_a 9.029(2)
_cell_length_b 15.9640(10)
_cell_length_c 14.5600(10)
_cell_measurement_reflns_used 25
_cell_measurement_temperature 293(2)
_cell_measurement_theta_max 29.004
_cell_measurement_theta_min 9.859
_cell_volume 2098.7(5)
_computing_structure_refinement 'SHELXL-97 (Sheldrick, 1997)'
_computing_structure_solution 'SHELXS-97 (Sheldrick, 1990)'
_diffrn_ambient_temperature 293(2)
_diffrn_measured_fraction_theta_full 0.999
_diffrn_measured_fraction_theta_max 0.999
_diffrn_measurement_device_type 'Siemens P4'
_diffrn_measurement_method '\w scans'
_diffrn_radiation_monochromator graphite
_diffrn_radiation_source 'fine-focus sealed tube'
_diffrn_radiation_type MoK\a
_diffrn_radiation_wavelength 0.71073
_diffrn_reflns_av_R_equivalents 0.0000
_diffrn_reflns_av_sigmaI/netI 0.0289
_diffrn_reflns_limit_h_max 0
_diffrn_reflns_limit_h_min -10
_diffrn_reflns_limit_k_max 18
_diffrn_reflns_limit_k_min 0
_diffrn_reflns_limit_l_max 0
_diffrn_reflns_limit_l_min -17
_diffrn_reflns_number 1850
_diffrn_reflns_theta_full 24.98
_diffrn_reflns_theta_max 24.98
_diffrn_reflns_theta_min 2.55
_diffrn_standards_interval_count 97
_diffrn_standards_number 3
_exptl_absorpt_coefficient_mu 2.121
_exptl_absorpt_correction_T_max 1.000
_exptl_absorpt_correction_T_min 0.565
_exptl_absorpt_correction_type none
_exptl_crystal_colour colorless
_exptl_crystal_density_diffrn 1.693
_exptl_crystal_density_method 'not measured'
_exptl_crystal_description clumn
_exptl_crystal_F_000 1056
_exptl_crystal_size_max 0.4
_exptl_crystal_size_mid 0.3
_exptl_crystal_size_min 0.25
_refine_diff_density_max 0.654
_refine_diff_density_min -1.760
_refine_diff_density_rms 0.165
_refine_ls_extinction_method none
_refine_ls_goodness_of_fit_ref 1.029
_refine_ls_hydrogen_treatment constr
_refine_ls_matrix_type full
_refine_ls_number_parameters 100
_refine_ls_number_reflns 1850
_refine_ls_number_restraints 0
_refine_ls_restrained_S_all 1.029
_refine_ls_R_factor_all 0.0684
_refine_ls_R_factor_gt 0.0540
_refine_ls_shift/su_max 0.000
_refine_ls_shift/su_mean 0.000
_refine_ls_structure_factor_coef Fsqd
_refine_ls_weighting_details 'calc w=1/[\s^2^(Fo^2^)+(0.1018P)^2^+0.0000P] where P=(Fo^2^+2Fc^2^)/3'
_refine_ls_weighting_scheme calc
_refine_ls_wR_factor_gt 0.1330
_refine_ls_wR_factor_ref 0.1455
_reflns_number_gt 1411
_reflns_number_total 1850
_reflns_threshold_expression >2sigma(I)
_cod_data_source_file om060198hsi20060506_044031.cif
_cod_data_source_block Et2-imyAgCl
_cod_depositor_comments
;
The following automatic conversions were performed:

'_symmetry_cell_setting' value 'Orthorhombic' changed to
'orthorhombic' according to
/home/saulius/struct/CIF-dictionaries/cif_core.dic dictionary named
'cif_core.dic' version 2.4.1 from 2010-06-29.

Automatic conversion script
Id: cif_fix_values 1715 2011-07-08 13:25:40Z adriana 
;
_cod_original_sg_symbol_H-M Pbcn
_cod_database_code 4075313

loop_
_symmetry_equiv_pos_as_xyz
'x, y, z'
'-x+1/2, -y+1/2, z+1/2'
'-x, y, -z+1/2'
'x+1/2, -y+1/2, -z'
'-x, -y, -z'
'x-1/2, y-1/2, -z-1/2'
'x, -y, z-1/2'
'-x-1/2, y-1/2, z'

loop_
_atom_site_label
_atom_site_type_symbol
_atom_site_fract_x
_atom_site_fract_y
_atom_site_fract_z
_atom_site_U_iso_or_equiv
_atom_site_adp_type
_atom_site_occupancy
_atom_site_symmetry_multiplicity
_atom_site_calc_flag
_atom_site_refinement_flags
Ag1 Ag 0.14071(5) 0.22265(3) 0.19173(3) 0.0679(3) Uani 1 1 d .
Cl1 Cl 0.03477(19) 0.11525(8) 0.10636(9) 0.0762(5) Uani 1 1 d .
C7 C 0.0959(14) 0.4738(9) 0.1215(8) 0.182(6) Uani 1 1 d .
H7A H 0.0772 0.4895 0.0589 0.273 Uiso 1 1 calc R
H7B H 0.1059 0.5233 0.1584 0.273 Uiso 1 1 calc R
H7C H 0.0147 0.4408 0.1439 0.273 Uiso 1 1 calc R
C1 C 0.2393(6) 0.3229(3) 0.2571(4) 0.0693(14) Uani 1 1 d .
C4 C 0.2939(9) 0.2591(5) 0.4098(4) 0.0830(18) Uani 1 1 d .
H4A H 0.2121 0.2213 0.3976 0.100 Uiso 1 1 calc R
H4B H 0.2825 0.2801 0.4720 0.100 Uiso 1 1 calc R
N2 N 0.2638(7) 0.3998(3) 0.2232(3) 0.0841(15) Uani 1 1 d .
C3 C 0.3243(9) 0.4515(4) 0.2876(5) 0.091(2) Uani 1 1 d .
H3A H 0.3506 0.5073 0.2790 0.110 Uiso 1 1 calc R
N1 N 0.2870(5) 0.3289(3) 0.3460(3) 0.0722(12) Uani 1 1 d .
C2 C 0.3389(8) 0.4088(5) 0.3634(5) 0.0855(19) Uani 1 1 d .
H2A H 0.3770 0.4284 0.4188 0.103 Uiso 1 1 calc R
C6 C 0.2354(10) 0.4238(5) 0.1264(5) 0.112(3) Uani 1 1 d .
H6A H 0.2262 0.3739 0.0888 0.134 Uiso 1 1 calc R
H6B H 0.3176 0.4567 0.1032 0.134 Uiso 1 1 calc R
C5 C 0.4354(14) 0.2119(7) 0.4032(8) 0.144(4) Uani 1 1 d .
H5A H 0.4351 0.1669 0.4468 0.217 Uiso 1 1 calc R
H5B H 0.5167 0.2489 0.4160 0.217 Uiso 1 1 calc R
H5C H 0.4459 0.1896 0.3423 0.217 Uiso 1 1 calc R

loop_
_atom_site_aniso_label
_atom_site_aniso_U_11
_atom_site_aniso_U_22
_atom_site_aniso_U_33
_atom_site_aniso_U_23
_atom_site_aniso_U_13
_atom_site_aniso_U_12
Ag1 0.0787(4) 0.0604(4) 0.0645(4) -0.00261(17) 0.00142(18) -0.01023(18)
Cl1 0.1084(12) 0.0512(7) 0.0691(8) -0.0031(6) 0.0061(7) -0.0103(7)
C7 0.179(11) 0.217(16) 0.151(10) 0.032(9) -0.049(9) 0.047(11)
C1 0.076(4) 0.066(3) 0.066(3) 0.004(3) -0.007(3) -0.017(3)
C4 0.096(5) 0.088(4) 0.064(3) 0.010(3) -0.005(3) -0.021(4)
N2 0.103(4) 0.074(3) 0.075(3) 0.010(3) -0.019(3) -0.026(3)
C3 0.115(6) 0.068(4) 0.091(5) 0.000(4) -0.025(4) -0.025(4)
N1 0.069(3) 0.077(3) 0.070(3) -0.001(2) -0.008(2) -0.014(2)
C2 0.093(5) 0.085(4) 0.078(4) -0.013(4) -0.016(3) -0.024(4)
C6 0.146(8) 0.084(5) 0.105(5) 0.023(4) -0.040(5) -0.034(5)
C5 0.156(10) 0.138(8) 0.139(8) 0.053(6) 0.040(7) 0.031(7)

loop_
_atom_type_symbol
_atom_type_description
_atom_type_scat_dispersion_real
_atom_type_scat_dispersion_imag
_atom_type_scat_source
C C 0.0033 0.0016 'International Tables Vol C Tables 4.2.6.8 and 6.1.1.4'
H H 0.0000 0.0000 'International Tables Vol C Tables 4.2.6.8 and 6.1.1.4'
N N 0.0061 0.0033 'International Tables Vol C Tables 4.2.6.8 and 6.1.1.4'
Cl Cl 0.1484 0.1585 'International Tables Vol C Tables 4.2.6.8 and 6.1.1.4'
Ag Ag -0.8971 1.1015 'International Tables Vol C Tables 4.2.6.8 and 6.1.1.4'

loop_
_geom_angle_atom_site_label_1
_geom_angle_atom_site_label_2
_geom_angle_atom_site_label_3
_geom_angle
_geom_angle_site_symmetry_3
C1 Ag1 Cl1 175.12(16) .
C1 Ag1 Ag1 95.88(17) 3
Cl1 Ag1 Ag1 87.40(4) 3
C6 C7 H7A 109.5 .
C6 C7 H7B 109.5 .
H7A C7 H7B 109.5 .
C6 C7 H7C 109.5 .
H7A C7 H7C 109.5 .
H7B C7 H7C 109.5 .
N2 C1 N1 103.4(4) .
N2 C1 Ag1 127.7(4) .
N1 C1 Ag1 128.8(4) .
N1 C4 C5 112.5(6) .
N1 C4 H4A 109.1 .
C5 C4 H4A 109.1 .
N1 C4 H4B 109.1 .
C5 C4 H4B 109.1 .
H4A C4 H4B 107.8 .
C1 N2 C3 111.5(5) .
C1 N2 C6 123.9(5) .
C3 N2 C6 124.5(5) .
C2 C3 N2 107.8(6) .
C2 C3 H3A 126.1 .
N2 C3 H3A 126.1 .
C1 N1 C2 110.2(5) .
C1 N1 C4 124.4(5) .
C2 N1 C4 125.2(5) .
C3 C2 N1 107.0(5) .
C3 C2 H2A 126.5 .
N1 C2 H2A 126.5 .
N2 C6 C7 109.3(7) .
N2 C6 H6A 109.8 .
C7 C6 H6A 109.8 .
N2 C6 H6B 109.8 .
C7 C6 H6B 109.8 .
H6A C6 H6B 108.3 .
C4 C5 H5A 109.5 .
C4 C5 H5B 109.5 .
H5A C5 H5B 109.5 .
C4 C5 H5C 109.5 .
H5A C5 H5C 109.5 .
H5B C5 H5C 109.5 .

loop_
_geom_bond_atom_site_label_1
_geom_bond_atom_site_label_2
_geom_bond_distance
_geom_bond_site_symmetry_2
Ag1 C1 2.064(5) .
Ag1 Cl1 2.3237(14) .
Ag1 Ag1 3.0553(10) 3
C7 C6 1.493(14) .
C7 H7A 0.9600 .
C7 H7B 0.9600 .
C7 H7C 0.9600 .
C1 N2 1.341(7) .
C1 N1 1.367(8) .
C4 N1 1.453(8) .
C4 C5 1.486(13) .
C4 H4A 0.9700 .
C4 H4B 0.9700 .
N2 C3 1.364(8) .
N2 C6 1.483(8) .
C3 C2 1.305(10) .
C3 H3A 0.9300 .
N1 C2 1.382(9) .
C2 H2A 0.9300 .
C6 H6A 0.9700 .
C6 H6B 0.9700 .
C5 H5A 0.9600 .
C5 H5B 0.9600 .
C5 H5C 0.9600 .
